data_4345596
loop_
_publ_author_name
'H\"ummer, Julian'
'Heinemann, Frank W.'
'Meyer, Karsten'

_publ_section_title
;
 Uranium Tetrakis-Aryloxide Derivatives Supported by
 Tetraazacyclododecane: Synthesis of Air-Stable,
 Coordinatively-Unsaturated U(IV) and U(V) Complexes.
;
_journal_issue 6
_journal_name_full 'Inorganic chemistry'
_journal_page_first 3201
_journal_page_last 3206
_journal_paper_doi 10.1021/acs.inorgchem.6b02123
_journal_volume 56
_journal_year 2017
_chemical_formula_moiety 'C68 H104 N4 O4 U'
_chemical_formula_sum 'C68 H104 N4 O4 U'
_chemical_formula_weight 1279.58
_space_group_crystal_system monoclinic
_space_group_IT_number 15
_space_group_name_Hall '-C 2yc'
_space_group_name_H-M_alt 'C 1 2/c 1'
_symmetry_space_group_name_Hall '-C 2yc'
_symmetry_space_group_name_H-M 'C 1 2/c 1'
_atom_sites_solution_hydrogens geom
_audit_creation_date 2015-09-28
_audit_creation_method
;
Olex2 1.2
(compiled 2015.01.26 svn.r3150 for OlexSys, GUI svn.r4998)
;
_cell_angle_alpha 90
_cell_angle_beta 103.200(3)
_cell_angle_gamma 90
_cell_formula_units_Z 4
_cell_length_a 23.101(5)
_cell_length_b 10.478(2)
_cell_length_c 28.008(5)
_cell_measurement_reflns_used 9855
_cell_measurement_temperature 100(2)
_cell_measurement_theta_max 25.60
_cell_measurement_theta_min 2.20
_cell_volume 6600(2)
_computing_cell_refinement 'Bruker SAINT'
_computing_data_collection 'Bruker APEX2'
_computing_data_reduction 'Bruker SAINT'
_computing_molecular_graphics 'SHELXTL 6.12 (Bruker AXS, 2002)'
_computing_publication_material 'Olex2 (Dolomanov et al., 2009)'
_computing_structure_refinement 'SHELXL-2014/6 (Sheldrick, 2008)'
_computing_structure_solution 'SHELXTL 6.12 (Bruker AXS, 2002)'
_diffrn_ambient_temperature 100.15
_diffrn_detector_area_resol_mean 83.33
_diffrn_measured_fraction_theta_full 1.000
_diffrn_measured_fraction_theta_max 0.994
_diffrn_measurement_device_type 'Bruker Kappa APEX II CCD area detector'
_diffrn_measurement_method 'phi and omega scans'
_diffrn_radiation_monochromator 'Quazar focussing montel optics'
_diffrn_radiation_source 'ImuS micro-focus tube'
_diffrn_radiation_type MoK\a
_diffrn_radiation_wavelength 0.71073
_diffrn_reflns_av_R_equivalents 0.0658
_diffrn_reflns_av_unetI/netI 0.0388
_diffrn_reflns_Laue_measured_fraction_full 1.000
_diffrn_reflns_Laue_measured_fraction_max 0.994
_diffrn_reflns_limit_h_max 29
_diffrn_reflns_limit_h_min -29
_diffrn_reflns_limit_k_max 13
_diffrn_reflns_limit_k_min -13
_diffrn_reflns_limit_l_max 35
_diffrn_reflns_limit_l_min -35
_diffrn_reflns_number 54535
_diffrn_reflns_point_group_measured_fraction_full 1.000
_diffrn_reflns_point_group_measured_fraction_max 0.994
_diffrn_reflns_theta_full 25.242
_diffrn_reflns_theta_max 27.172
_diffrn_reflns_theta_min 1.494
_diffrn_standards_number 0
_exptl_absorpt_coefficient_mu 2.506
_exptl_absorpt_correction_T_max 0.7455
_exptl_absorpt_correction_T_min 0.6311
_exptl_absorpt_correction_type multi-scan
_exptl_absorpt_process_details
;
SADABS-2014/4 (Bruker,2014/4) was used for absorption correction.
wR2(int) was 0.0878 before and 0.0607 after correction.
The Ratio of minimum to maximum transmission is 0.8465.
The \l/2 correction factor is 0.00150.
;
_exptl_crystal_colour colorless
_exptl_crystal_density_diffrn 1.288
_exptl_crystal_description block
_exptl_crystal_F_000 2656
_exptl_crystal_size_max 0.18
_exptl_crystal_size_mid 0.09
_exptl_crystal_size_min 0.04
_refine_diff_density_max 0.878
_refine_diff_density_min -1.660
_refine_diff_density_rms 0.094
_refine_ls_extinction_method none
_refine_ls_goodness_of_fit_ref 1.054
_refine_ls_hydrogen_treatment constr
_refine_ls_matrix_type full
_refine_ls_number_parameters 360
_refine_ls_number_reflns 7289
_refine_ls_number_restraints 0
_refine_ls_restrained_S_all 1.054
_refine_ls_R_factor_all 0.0332
_refine_ls_R_factor_gt 0.0271
_refine_ls_shift/su_max 0.001
_refine_ls_shift/su_mean 0.000
_refine_ls_structure_factor_coef Fsqd
_refine_ls_weighting_details 'w=1/[\s^2^(Fo^2^)+(0.0203P)^2^+13.8780P] where P=(Fo^2^+2Fc^2^)/3'
_refine_ls_weighting_scheme calc
_refine_ls_wR_factor_gt 0.0553
_refine_ls_wR_factor_ref 0.0568
_reflns_Friedel_coverage 0.000
_reflns_number_gt 6643
_reflns_number_total 7289
_reflns_threshold_expression 'I > 2\s(I)'
_cod_data_source_file ic6b02123_si_004.cif
_cod_data_source_block jbh1504
_cod_database_code 4345596
_shelxl_version_number 2014/6
_shelx_space_group_comment
;
The symmetry employed for this shelxl refinement is uniquely defined
by the following loop, which should always be used as a source of
symmetry information in preference to the above space-group names.
They are only intended as comments.
;
_shelx_estimated_absorpt_t_max 0.906
_shelx_estimated_absorpt_t_min 0.661
_olex2_refinement_description
;
1. Fixed Uiso
 At 1.2 times of:
  All C(H) groups, All C(H,H) groups
 At 1.5 times of:
  All C(H,H,H) groups
2.a Secondary CH2 refined with riding coordinates:
 C1(H1A,H1B), C2(H2A,H2B), C3(H3A,H3B), C4(H4A,H4B), C5(H5A,H5B), C20(H20A,H20B)
2.b Aromatic/amide H refined with riding coordinates:
 C9(H9), C11(H11), C24(H24), C26(H26)
2.c Idealised Me refined as rotating group:
 C13(H13A,H13B,H13C), C14(H14A,H14B,H14C), C15(H15A,H15B,H15C), C17(H17A,H17B,
 H17C), C18(H18A,H18B,H18C), C19(H19A,H19B,H19C), C28(H28A,H28B,H28C), C29(H29A,
 H29B,H29C), C30(H30A,H30B,H30C), C32(H32A,H32B,H32C), C33(H33A,H33B,H33C),
 C34(H34A,H34B,H34C)
;
_olex2_submission_special_instructions 'No special instructions were received'

loop_
_space_group_symop_operation_xyz
'x, y, z'
'-x, y, -z+1/2'
'x+1/2, y+1/2, z'
'-x+1/2, y+1/2, -z+1/2'
'-x, -y, -z'
'x, -y, z-1/2'
'-x+1/2, -y+1/2, -z'
'x+1/2, -y+1/2, z-1/2'

loop_
_atom_site_label
_atom_site_type_symbol
_atom_site_fract_x
_atom_site_fract_y
_atom_site_fract_z
_atom_site_U_iso_or_equiv
_atom_site_adp_type
_atom_site_occupancy
_atom_site_site_symmetry_order
_atom_site_calc_flag
_atom_site_refinement_flags_posn
_atom_site_refinement_flags_adp
_atom_site_refinement_flags_occupancy
U1 U 0.0000 0.94033(2) 0.2500 0.01029(4) Uani 1 2 d S T P
O2 O 0.09097(7) 0.85914(16) 0.27530(6) 0.0135(4) Uani 1 1 d . . .
O1 O 0.01061(8) 0.85380(16) 0.18080(6) 0.0135(4) Uani 1 1 d . . .
N1 N 0.05541(9) 1.1138(2) 0.19870(7) 0.0126(4) Uani 1 1 d . . .
N2 N 0.07447(9) 1.1142(2) 0.30724(7) 0.0126(4) Uani 1 1 d . . .
C1 C 0.08806(11) 1.2160(2) 0.23048(9) 0.0143(5) Uani 1 1 d . . .
H1A H 0.0599 1.2850 0.2336 0.017 Uiso 1 1 calc R . .
H1B H 0.1185 1.2525 0.2147 0.017 Uiso 1 1 calc R . .
C2 C 0.11809(11) 1.1679(3) 0.28127(9) 0.0145(5) Uani 1 1 d . . .
H2A H 0.1475 1.1015 0.2783 0.017 Uiso 1 1 calc R . .
H2B H 0.1397 1.2393 0.3007 0.017 Uiso 1 1 calc R . .
C3 C 0.04212(11) 1.2206(2) 0.32506(9) 0.0139(5) Uani 1 1 d . . .
H3A H 0.0294 1.2833 0.2983 0.017 Uiso 1 1 calc R . .
H3B H 0.0695 1.2645 0.3525 0.017 Uiso 1 1 calc R . .
C4 C 0.01192(11) 1.1744(2) 0.15780(8) 0.0130(5) Uani 1 1 d . . .
H4A H -0.0006 1.1120 0.1309 0.016 Uiso 1 1 calc R . .
H4B H 0.0309 1.2475 0.1449 0.016 Uiso 1 1 calc R . .
C5 C 0.10019(11) 1.0363(2) 0.17961(9) 0.0136(5) Uani 1 1 d . . .
H5A H 0.1232 0.9844 0.2070 0.016 Uiso 1 1 calc R . .
H5B H 0.1284 1.0960 0.1695 0.016 Uiso 1 1 calc R . .
C6 C 0.07600(11) 0.9481(2) 0.13723(8) 0.0127(5) Uani 1 1 d . . .
C7 C 0.03434(11) 0.8524(2) 0.14121(9) 0.0133(5) Uani 1 1 d . . .
C8 C 0.01933(11) 0.7587(2) 0.10378(9) 0.0137(5) Uani 1 1 d . . .
C9 C 0.04440(12) 0.7712(2) 0.06295(9) 0.0161(5) Uani 1 1 d . . .
H9 H 0.0341 0.7094 0.0376 0.019 Uiso 1 1 calc R . .
C10 C 0.08334(12) 0.8679(2) 0.05704(9) 0.0165(6) Uani 1 1 d . . .
C11 C 0.09907(12) 0.9550(2) 0.09541(9) 0.0156(5) Uani 1 1 d . . .
H11 H 0.1264 1.0211 0.0930 0.019 Uiso 1 1 calc R . .
C12 C -0.02197(12) 0.6465(2) 0.10812(9) 0.0159(5) Uani 1 1 d . . .
C13 C -0.02912(13) 0.5529(3) 0.06481(10) 0.0255(6) Uani 1 1 d . . .
H13A H -0.0475 0.5972 0.0343 0.038 Uiso 1 1 calc GR . .
H13B H -0.0544 0.4814 0.0699 0.038 Uiso 1 1 calc GR . .
H13C H 0.0100 0.5206 0.0627 0.038 Uiso 1 1 calc GR . .
C14 C -0.08409(12) 0.6959(3) 0.10959(10) 0.0218(6) Uani 1 1 d . . .
H14A H -0.0813 0.7505 0.1384 0.033 Uiso 1 1 calc GR . .
H14B H -0.1103 0.6235 0.1114 0.033 Uiso 1 1 calc GR . .
H14C H -0.1003 0.7454 0.0798 0.033 Uiso 1 1 calc GR . .
C15 C 0.00416(13) 0.5707(3) 0.15539(10) 0.0222(6) Uani 1 1 d . . .
H15A H 0.0430 0.5358 0.1537 0.033 Uiso 1 1 calc GR . .
H15B H -0.0228 0.5007 0.1587 0.033 Uiso 1 1 calc GR . .
H15C H 0.0089 0.6275 0.1838 0.033 Uiso 1 1 calc GR . .
C16 C 0.10828(14) 0.8835(3) 0.01084(10) 0.0228(6) Uani 1 1 d . . .
C17 C 0.08554(16) 1.0099(3) -0.01488(11) 0.0312(7) Uani 1 1 d . . .
H17A H 0.0423 1.0053 -0.0272 0.047 Uiso 1 1 calc GR . .
H17B H 0.1045 1.0242 -0.0424 0.047 Uiso 1 1 calc GR . .
H17C H 0.0954 1.0804 0.0085 0.047 Uiso 1 1 calc GR . .
C18 C 0.17691(15) 0.8847(3) 0.02521(11) 0.0314(7) Uani 1 1 d . . .
H18A H 0.1925 0.8951 -0.0043 0.047 Uiso 1 1 calc GR . .
H18B H 0.1913 0.8041 0.0413 0.047 Uiso 1 1 calc GR . .
H18C H 0.1905 0.9558 0.0477 0.047 Uiso 1 1 calc GR . .
C19 C 0.08856(16) 0.7739(3) -0.02581(10) 0.0294(7) Uani 1 1 d . . .
H19A H 0.0451 0.7736 -0.0365 0.044 Uiso 1 1 calc GR . .
H19B H 0.1021 0.6924 -0.0100 0.044 Uiso 1 1 calc GR . .
H19C H 0.1059 0.7860 -0.0543 0.044 Uiso 1 1 calc GR . .
C20 C 0.10621(11) 1.0397(2) 0.35143(9) 0.0142(5) Uani 1 1 d . . .
H20A H 0.1232 1.1011 0.3778 0.017 Uiso 1 1 calc R . .
H20B H 0.0764 0.9878 0.3631 0.017 Uiso 1 1 calc R . .
C21 C 0.15504(11) 0.9530(2) 0.34415(9) 0.0134(5) Uani 1 1 d . . .
C22 C 0.14441(11) 0.8599(2) 0.30706(9) 0.0137(5) Uani 1 1 d . . .
C23 C 0.19015(11) 0.7708(2) 0.30462(9) 0.0148(5) Uani 1 1 d . . .
C24 C 0.24427(12) 0.7839(3) 0.33933(9) 0.0173(6) Uani 1 1 d . . .
H24 H 0.2751 0.7249 0.3380 0.021 Uiso 1 1 calc R . .
C25 C 0.25596(12) 0.8779(3) 0.37571(9) 0.0159(5) Uani 1 1 d . . .
C26 C 0.20978(11) 0.9618(2) 0.37709(9) 0.0155(5) Uani 1 1 d . . .
H26 H 0.2159 1.0271 0.4013 0.019 Uiso 1 1 calc R . .
C27 C 0.18042(12) 0.6616(3) 0.26669(9) 0.0181(6) Uani 1 1 d . . .
C28 C 0.23597(13) 0.5784(3) 0.27054(11) 0.0270(7) Uani 1 1 d . . .
H28A H 0.2686 0.6309 0.2644 0.040 Uiso 1 1 calc GR . .
H28B H 0.2273 0.5097 0.2462 0.040 Uiso 1 1 calc GR . .
H28C H 0.2475 0.5414 0.3035 0.040 Uiso 1 1 calc GR . .
C29 C 0.16381(13) 0.7157(3) 0.21428(10) 0.0226(6) Uani 1 1 d . . .
H29A H 0.1266 0.7638 0.2097 0.034 Uiso 1 1 calc GR . .
H29B H 0.1587 0.6453 0.1906 0.034 Uiso 1 1 calc GR . .
H29C H 0.1955 0.7724 0.2091 0.034 Uiso 1 1 calc GR . .
C30 C 0.12977(13) 0.5751(3) 0.27512(11) 0.0239(6) Uani 1 1 d . . .
H30A H 0.1413 0.5361 0.3077 0.036 Uiso 1 1 calc GR . .
H30B H 0.1220 0.5081 0.2501 0.036 Uiso 1 1 calc GR . .
H30C H 0.0937 0.6262 0.2729 0.036 Uiso 1 1 calc GR . .
C31 C 0.31426(12) 0.8843(3) 0.41516(10) 0.0207(6) Uani 1 1 d . . .
C32 C 0.30734(16) 0.8001(4) 0.45793(13) 0.0539(11) Uani 1 1 d . . .
H32A H 0.2738 0.8305 0.4708 0.081 Uiso 1 1 calc GR . .
H32B H 0.3438 0.8037 0.4839 0.081 Uiso 1 1 calc GR . .
H32C H 0.3000 0.7118 0.4466 0.081 Uiso 1 1 calc GR . .
C33 C 0.32931(16) 1.0207(3) 0.43291(16) 0.0524(12) Uani 1 1 d . . .
H33A H 0.3298 1.0758 0.4047 0.079 Uiso 1 1 calc GR . .
H33B H 0.3685 1.0221 0.4555 0.079 Uiso 1 1 calc GR . .
H33C H 0.2993 1.0516 0.4498 0.079 Uiso 1 1 calc GR . .
C34 C 0.36676(13) 0.8365(3) 0.39591(12) 0.0359(8) Uani 1 1 d . . .
H34A H 0.3603 0.7469 0.3860 0.054 Uiso 1 1 calc GR . .
H34B H 0.4032 0.8438 0.4217 0.054 Uiso 1 1 calc GR . .
H34C H 0.3706 0.8879 0.3676 0.054 Uiso 1 1 calc GR . .

loop_
_atom_site_aniso_label
_atom_site_aniso_U_11
_atom_site_aniso_U_22
_atom_site_aniso_U_33
_atom_site_aniso_U_23
_atom_site_aniso_U_13
_atom_site_aniso_U_12
U1 0.01523(7) 0.00903(7) 0.00704(6) 0.000 0.00339(5) 0.000
O2 0.0136(9) 0.0152(9) 0.0113(8) -0.0020(7) 0.0021(7) 0.0017(7)
O1 0.0192(9) 0.0132(9) 0.0096(8) -0.0022(7) 0.0066(7) -0.0023(7)
N1 0.0168(11) 0.0112(10) 0.0099(10) -0.0021(8) 0.0035(8) -0.0009(9)
N2 0.0163(11) 0.0116(10) 0.0102(10) 0.0005(8) 0.0038(8) 0.0027(9)
C1 0.0193(13) 0.0090(12) 0.0153(12) -0.0024(10) 0.0054(10) -0.0027(10)
C2 0.0192(13) 0.0131(13) 0.0125(12) -0.0034(10) 0.0060(10) -0.0033(11)
C3 0.0193(13) 0.0107(12) 0.0118(12) -0.0030(10) 0.0036(10) 0.0024(10)
C4 0.0184(13) 0.0122(12) 0.0085(11) 0.0030(10) 0.0034(10) -0.0019(10)
C5 0.0195(12) 0.0085(13) 0.0139(12) -0.0013(10) 0.0060(10) -0.0019(10)
C6 0.0184(12) 0.0097(12) 0.0107(11) 0.0007(10) 0.0046(9) 0.0011(11)
C7 0.0165(12) 0.0136(13) 0.0100(12) 0.0014(10) 0.0038(10) 0.0014(10)
C8 0.0183(13) 0.0106(12) 0.0119(12) 0.0004(10) 0.0025(10) 0.0019(10)
C9 0.0261(14) 0.0117(13) 0.0098(12) -0.0014(10) 0.0030(11) 0.0020(11)
C10 0.0262(14) 0.0139(13) 0.0106(12) 0.0022(10) 0.0065(11) 0.0034(11)
C11 0.0238(13) 0.0106(13) 0.0144(12) 0.0014(10) 0.0083(10) -0.0004(11)
C12 0.0200(13) 0.0120(13) 0.0153(13) -0.0036(10) 0.0029(10) -0.0018(11)
C13 0.0315(15) 0.0196(14) 0.0255(15) -0.0100(13) 0.0070(12) -0.0069(14)
C14 0.0237(14) 0.0201(15) 0.0208(14) -0.0030(12) 0.0034(11) -0.0059(12)
C15 0.0291(14) 0.0118(13) 0.0258(14) 0.0027(12) 0.0062(12) -0.0028(12)
C16 0.0425(18) 0.0163(14) 0.0138(13) -0.0003(11) 0.0152(13) -0.0001(13)
C17 0.061(2) 0.0185(15) 0.0173(15) 0.0028(12) 0.0168(15) 0.0013(15)
C18 0.046(2) 0.0291(17) 0.0267(16) -0.0005(14) 0.0234(15) -0.0014(15)
C19 0.060(2) 0.0184(15) 0.0142(14) -0.0008(12) 0.0184(14) -0.0005(15)
C20 0.0204(13) 0.0112(13) 0.0109(12) 0.0010(10) 0.0034(10) 0.0024(10)
C21 0.0166(12) 0.0121(13) 0.0120(11) 0.0013(10) 0.0043(9) 0.0009(11)
C22 0.0163(12) 0.0143(13) 0.0112(12) 0.0007(10) 0.0046(10) -0.0005(10)
C23 0.0160(12) 0.0132(13) 0.0155(13) -0.0012(10) 0.0045(10) 0.0009(10)
C24 0.0180(13) 0.0163(14) 0.0180(13) -0.0014(11) 0.0049(11) 0.0031(11)
C25 0.0190(13) 0.0146(13) 0.0138(13) 0.0010(10) 0.0030(10) 0.0000(11)
C26 0.0220(13) 0.0121(14) 0.0123(12) -0.0038(10) 0.0040(10) -0.0014(10)
C27 0.0189(13) 0.0172(14) 0.0167(13) -0.0061(11) 0.0010(11) 0.0031(11)
C28 0.0269(15) 0.0239(17) 0.0280(15) -0.0139(13) 0.0017(12) 0.0079(13)
C29 0.0286(15) 0.0208(15) 0.0184(14) -0.0062(12) 0.0057(12) 0.0018(12)
C30 0.0302(15) 0.0144(15) 0.0261(15) -0.0056(12) 0.0044(12) -0.0009(12)
C31 0.0194(14) 0.0226(15) 0.0179(14) -0.0052(12) -0.0001(11) 0.0024(12)
C32 0.037(2) 0.087(3) 0.0316(19) 0.027(2) -0.0055(16) -0.005(2)
C33 0.035(2) 0.037(2) 0.069(3) -0.0332(19) -0.0209(18) 0.0084(16)
C34 0.0216(15) 0.045(2) 0.0368(18) -0.0155(16) -0.0012(13) 0.0016(15)

loop_
_atom_type_symbol
_atom_type_description
_atom_type_scat_dispersion_real
_atom_type_scat_dispersion_imag
_atom_type_scat_source
C C 0.0033 0.0016 'International Tables Vol C Tables 4.2.6.8 and 6.1.1.4'
H H 0.0000 0.0000 'International Tables Vol C Tables 4.2.6.8 and 6.1.1.4'
N N 0.0061 0.0033 'International Tables Vol C Tables 4.2.6.8 and 6.1.1.4'
O O 0.0106 0.0060 'International Tables Vol C Tables 4.2.6.8 and 6.1.1.4'
U U -9.6767 9.6646 'International Tables Vol C Tables 4.2.6.8 and 6.1.1.4'

loop_
_geom_angle_atom_site_label_1
_geom_angle_atom_site_label_2
_geom_angle_atom_site_label_3
_geom_angle
_geom_angle_site_symmetry_1
_geom_angle_site_symmetry_3
O2 U1 O2 135.10(9) . 2
O2 U1 N1 84.40(6) . .
O2 U1 N1 126.38(6) 2 .
O2 U1 N1 126.38(6) . 2
O2 U1 N1 84.40(6) 2 2
O2 U1 N2 148.88(6) . 2
O2 U1 N2 69.45(6) 2 2
O2 U1 N2 148.88(6) 2 .
O2 U1 N2 69.45(6) . .
O1 U1 O2 80.58(6) . .
O1 U1 O2 81.34(6) . 2
O1 U1 O2 81.34(6) 2 .
O1 U1 O2 80.58(6) 2 2
O1 U1 O1 131.40(9) 2 .
O1 U1 N1 150.90(6) 2 .
O1 U1 N1 150.90(6) . 2
O1 U1 N1 70.13(6) . .
O1 U1 N1 70.13(6) 2 2
O1 U1 N2 127.15(6) . .
O1 U1 N2 86.58(6) . 2
O1 U1 N2 127.14(6) 2 2
O1 U1 N2 86.58(6) 2 .
N1 U1 N1 99.10(9) . 2
N2 U1 N1 64.55(6) 2 .
N2 U1 N1 64.55(6) . 2
N2 U1 N1 64.64(6) . .
N2 U1 N1 64.64(6) 2 2
N2 U1 N2 97.21(9) 2 .
C22 O2 U1 149.72(15) . .
C7 O1 U1 151.42(16) . .
C1 N1 U1 112.95(14) . .
C1 N1 C5 107.80(19) . .
C4 N1 U1 111.46(14) . .
C4 N1 C1 108.43(19) . .
C4 N1 C5 110.84(19) . .
C5 N1 U1 105.29(14) . .
C2 N2 U1 111.72(14) . .
C2 N2 C3 109.2(2) . .
C2 N2 C20 110.04(19) . .
C3 N2 U1 113.28(14) . .
C3 N2 C20 107.44(18) . .
C20 N2 U1 104.97(14) . .
N1 C1 H1A 109.1 . .
N1 C1 H1B 109.1 . .
N1 C1 C2 112.6(2) . .
H1A C1 H1B 107.8 . .
C2 C1 H1A 109.1 . .
C2 C1 H1B 109.1 . .
N2 C2 C1 111.7(2) . .
N2 C2 H2A 109.3 . .
N2 C2 H2B 109.3 . .
C1 C2 H2A 109.3 . .
C1 C2 H2B 109.3 . .
H2A C2 H2B 107.9 . .
N2 C3 H3A 109.1 . .
N2 C3 H3B 109.1 . .
N2 C3 C4 112.3(2) . 2
H3A C3 H3B 107.9 . .
C4 C3 H3A 109.1 2 .
C4 C3 H3B 109.1 2 .
N1 C4 C3 110.72(19) . 2
N1 C4 H4A 109.5 . .
N1 C4 H4B 109.5 . .
C3 C4 H4A 109.5 2 .
C3 C4 H4B 109.5 2 .
H4A C4 H4B 108.1 . .
N1 C5 H5A 108.1 . .
N1 C5 H5B 108.1 . .
N1 C5 C6 116.7(2) . .
H5A C5 H5B 107.3 . .
C6 C5 H5A 108.1 . .
C6 C5 H5B 108.1 . .
C7 C6 C5 120.7(2) . .
C11 C6 C5 119.1(2) . .
C11 C6 C7 120.0(2) . .
O1 C7 C6 118.1(2) . .
O1 C7 C8 122.7(2) . .
C6 C7 C8 119.2(2) . .
C7 C8 C12 121.4(2) . .
C9 C8 C7 117.5(2) . .
C9 C8 C12 121.1(2) . .
C8 C9 H9 117.8 . .
C10 C9 C8 124.4(2) . .
C10 C9 H9 117.8 . .
C9 C10 C11 116.6(2) . .
C9 C10 C16 123.6(2) . .
C11 C10 C16 119.8(2) . .
C6 C11 H11 118.9 . .
C10 C11 C6 122.1(2) . .
C10 C11 H11 118.9 . .
C8 C12 C13 112.5(2) . .
C8 C12 C15 109.5(2) . .
C13 C12 C15 107.4(2) . .
C14 C12 C8 110.2(2) . .
C14 C12 C13 107.7(2) . .
C14 C12 C15 109.6(2) . .
C12 C13 H13A 109.5 . .
C12 C13 H13B 109.5 . .
C12 C13 H13C 109.5 . .
H13A C13 H13B 109.5 . .
H13A C13 H13C 109.5 . .
H13B C13 H13C 109.5 . .
C12 C14 H14A 109.5 . .
C12 C14 H14B 109.5 . .
C12 C14 H14C 109.5 . .
H14A C14 H14B 109.5 . .
H14A C14 H14C 109.5 . .
H14B C14 H14C 109.5 . .
C12 C15 H15A 109.5 . .
C12 C15 H15B 109.5 . .
C12 C15 H15C 109.5 . .
H15A C15 H15B 109.5 . .
H15A C15 H15C 109.5 . .
H15B C15 H15C 109.5 . .
C10 C16 C17 109.3(2) . .
C10 C16 C18 109.9(2) . .
C17 C16 C18 109.6(3) . .
C19 C16 C10 111.8(2) . .
C19 C16 C17 108.2(2) . .
C19 C16 C18 108.1(2) . .
C16 C17 H17A 109.5 . .
C16 C17 H17B 109.5 . .
C16 C17 H17C 109.5 . .
H17A C17 H17B 109.5 . .
H17A C17 H17C 109.5 . .
H17B C17 H17C 109.5 . .
C16 C18 H18A 109.5 . .
C16 C18 H18B 109.5 . .
C16 C18 H18C 109.5 . .
H18A C18 H18B 109.5 . .
H18A C18 H18C 109.5 . .
H18B C18 H18C 109.5 . .
C16 C19 H19A 109.5 . .
C16 C19 H19B 109.5 . .
C16 C19 H19C 109.5 . .
H19A C19 H19B 109.5 . .
H19A C19 H19C 109.5 . .
H19B C19 H19C 109.5 . .
N2 C20 H20A 108.2 . .
N2 C20 H20B 108.2 . .
H20A C20 H20B 107.4 . .
C21 C20 N2 116.3(2) . .
C21 C20 H20A 108.2 . .
C21 C20 H20B 108.2 . .
C22 C21 C20 120.8(2) . .
C26 C21 C20 118.0(2) . .
C26 C21 C22 121.1(2) . .
O2 C22 C21 118.2(2) . .
O2 C22 C23 122.9(2) . .
C21 C22 C23 119.0(2) . .
C22 C23 C27 121.8(2) . .
C24 C23 C22 117.1(2) . .
C24 C23 C27 121.1(2) . .
C23 C24 H24 117.7 . .
C25 C24 C23 124.5(2) . .
C25 C24 H24 117.7 . .
C24 C25 C31 123.1(2) . .
C26 C25 C24 116.4(2) . .
C26 C25 C31 120.3(2) . .
C21 C26 C25 121.8(2) . .
C21 C26 H26 119.1 . .
C25 C26 H26 119.1 . .
C28 C27 C23 112.6(2) . .
C28 C27 C29 107.4(2) . .
C28 C27 C30 107.9(2) . .
C29 C27 C23 110.5(2) . .
C29 C27 C30 109.3(2) . .
C30 C27 C23 109.1(2) . .
C27 C28 H28A 109.5 . .
C27 C28 H28B 109.5 . .
C27 C28 H28C 109.5 . .
H28A C28 H28B 109.5 . .
H28A C28 H28C 109.5 . .
H28B C28 H28C 109.5 . .
C27 C29 H29A 109.5 . .
C27 C29 H29B 109.5 . .
C27 C29 H29C 109.5 . .
H29A C29 H29B 109.5 . .
H29A C29 H29C 109.5 . .
H29B C29 H29C 109.5 . .
C27 C30 H30A 109.5 . .
C27 C30 H30B 109.5 . .
C27 C30 H30C 109.5 . .
H30A C30 H30B 109.5 . .
H30A C30 H30C 109.5 . .
H30B C30 H30C 109.5 . .
C32 C31 C25 107.9(2) . .
C32 C31 C33 110.0(3) . .
C33 C31 C25 111.9(2) . .
C34 C31 C25 111.7(2) . .
C34 C31 C32 108.8(3) . .
C34 C31 C33 106.5(3) . .
C31 C32 H32A 109.5 . .
C31 C32 H32B 109.5 . .
C31 C32 H32C 109.5 . .
H32A C32 H32B 109.5 . .
H32A C32 H32C 109.5 . .
H32B C32 H32C 109.5 . .
C31 C33 H33A 109.5 . .
C31 C33 H33B 109.5 . .
C31 C33 H33C 109.5 . .
H33A C33 H33B 109.5 . .
H33A C33 H33C 109.5 . .
H33B C33 H33C 109.5 . .
C31 C34 H34A 109.5 . .
C31 C34 H34B 109.5 . .
C31 C34 H34C 109.5 . .
H34A C34 H34B 109.5 . .
H34A C34 H34C 109.5 . .
H34B C34 H34C 109.5 . .

loop_
_geom_bond_atom_site_label_1
_geom_bond_atom_site_label_2
_geom_bond_distance
_geom_bond_site_symmetry_2
U1 O2 2.2276(17) .
U1 O2 2.2276(17) 2
U1 O1 2.2034(17) 2
U1 O1 2.2034(17) .
U1 N1 2.801(2) .
U1 N1 2.801(2) 2
U1 N2 2.755(2) .
U1 N2 2.755(2) 2
O2 C22 1.347(3) .
O1 C7 1.345(3) .
N1 C1 1.483(3) .
N1 C4 1.483(3) .
N1 C5 1.506(3) .
N2 C2 1.482(3) .
N2 C3 1.490(3) .
N2 C20 1.504(3) .
C1 H1A 0.9900 .
C1 H1B 0.9900 .
C1 C2 1.519(3) .
C2 H2A 0.9900 .
C2 H2B 0.9900 .
C3 H3A 0.9900 .
C3 H3B 0.9900 .
C3 C4 1.516(4) 2
C4 C3 1.516(4) 2
C4 H4A 0.9900 .
C4 H4B 0.9900 .
C5 H5A 0.9900 .
C5 H5B 0.9900 .
C5 C6 1.507(3) .
C6 C7 1.412(4) .
C6 C11 1.395(3) .
C7 C8 1.420(3) .
C8 C9 1.401(4) .
C8 C12 1.536(4) .
C9 H9 0.9500 .
C9 C10 1.390(4) .
C10 C11 1.393(4) .
C10 C16 1.541(4) .
C11 H11 0.9500 .
C12 C13 1.539(4) .
C12 C14 1.535(4) .
C12 C15 1.544(4) .
C13 H13A 0.9800 .
C13 H13B 0.9800 .
C13 H13C 0.9800 .
C14 H14A 0.9800 .
C14 H14B 0.9800 .
C14 H14C 0.9800 .
C15 H15A 0.9800 .
C15 H15B 0.9800 .
C15 H15C 0.9800 .
C16 C17 1.542(4) .
C16 C18 1.544(4) .
C16 C19 1.538(4) .
C17 H17A 0.9800 .
C17 H17B 0.9800 .
C17 H17C 0.9800 .
C18 H18A 0.9800 .
C18 H18B 0.9800 .
C18 H18C 0.9800 .
C19 H19A 0.9800 .
C19 H19B 0.9800 .
C19 H19C 0.9800 .
C20 H20A 0.9900 .
C20 H20B 0.9900 .
C20 C21 1.499(3) .
C21 C22 1.405(3) .
C21 C26 1.388(3) .
C22 C23 1.424(4) .
C23 C24 1.404(4) .
C23 C27 1.542(4) .
C24 H24 0.9500 .
C24 C25 1.398(4) .
C25 C26 1.390(4) .
C25 C31 1.536(4) .
C26 H26 0.9500 .
C27 C28 1.535(4) .
C27 C29 1.538(4) .
C27 C30 1.540(4) .
C28 H28A 0.9800 .
C28 H28B 0.9800 .
C28 H28C 0.9800 .
C29 H29A 0.9800 .
C29 H29B 0.9800 .
C29 H29C 0.9800 .
C30 H30A 0.9800 .
C30 H30B 0.9800 .
C30 H30C 0.9800 .
C31 C32 1.526(4) .
C31 C33 1.526(4) .
C31 C34 1.520(4) .
C32 H32A 0.9800 .
C32 H32B 0.9800 .
C32 H32C 0.9800 .
C33 H33A 0.9800 .
C33 H33B 0.9800 .
C33 H33C 0.9800 .
C34 H34A 0.9800 .
C34 H34B 0.9800 .
C34 H34C 0.9800 .

loop_
_geom_torsion_atom_site_label_1
_geom_torsion_atom_site_label_2
_geom_torsion_atom_site_label_3
_geom_torsion_atom_site_label_4
_geom_torsion
_geom_torsion_site_symmetry_4
U1 O2 C22 C21 -1.5(5) .
U1 O2 C22 C23 178.4(2) .
U1 O1 C7 C6 2.9(5) .
U1 O1 C7 C8 -177.4(2) .
U1 N1 C1 C2 36.9(2) .
U1 N1 C4 C3 47.3(2) 2
U1 N1 C5 C6 73.7(2) .
U1 N2 C2 C1 50.1(2) .
U1 N2 C3 C4 42.5(2) 2
U1 N2 C20 C21 76.3(2) .
O2 C22 C23 C24 178.6(2) .
O2 C22 C23 C27 -3.3(4) .
O1 C7 C8 C9 176.5(2) .
O1 C7 C8 C12 -4.5(4) .
N1 C1 C2 N2 -59.8(3) .
N1 C5 C6 C7 -57.8(3) .
N1 C5 C6 C11 127.7(2) .
N2 C20 C21 C22 -54.7(3) .
N2 C20 C21 C26 129.5(2) .
C1 N1 C4 C3 -77.7(2) 2
C1 N1 C5 C6 -165.5(2) .
C2 N2 C3 C4 167.66(19) 2
C2 N2 C20 C21 -44.1(3) .
C3 N2 C2 C1 -76.0(2) .
C3 N2 C20 C21 -162.9(2) .
C4 N1 C1 C2 160.9(2) .
C4 N1 C5 C6 -47.0(3) .
C5 N1 C1 C2 -79.0(2) .
C5 N1 C4 C3 164.2(2) 2
C5 C6 C7 O1 9.4(3) .
C5 C6 C7 C8 -170.4(2) .
C5 C6 C11 C10 173.2(2) .
C6 C7 C8 C9 -3.8(4) .
C6 C7 C8 C12 175.2(2) .
C7 C6 C11 C10 -1.3(4) .
C7 C8 C9 C10 0.8(4) .
C7 C8 C12 C13 -176.7(2) .
C7 C8 C12 C14 63.2(3) .
C7 C8 C12 C15 -57.4(3) .
C8 C9 C10 C11 1.9(4) .
C8 C9 C10 C16 -177.2(2) .
C9 C8 C12 C13 2.3(3) .
C9 C8 C12 C14 -117.8(3) .
C9 C8 C12 C15 121.5(3) .
C9 C10 C11 C6 -1.6(4) .
C9 C10 C16 C17 115.5(3) .
C9 C10 C16 C18 -124.2(3) .
C9 C10 C16 C19 -4.2(4) .
C11 C6 C7 O1 -176.2(2) .
C11 C6 C7 C8 4.1(4) .
C11 C10 C16 C17 -63.5(3) .
C11 C10 C16 C18 56.7(3) .
C11 C10 C16 C19 176.8(3) .
C12 C8 C9 C10 -178.2(2) .
C16 C10 C11 C6 177.5(2) .
C20 N2 C2 C1 166.3(2) .
C20 N2 C3 C4 -73.0(2) 2
C20 C21 C22 O2 6.4(4) .
C20 C21 C22 C23 -173.5(2) .
C20 C21 C26 C25 174.4(2) .
C21 C22 C23 C24 -1.5(4) .
C21 C22 C23 C27 176.6(2) .
C22 C21 C26 C25 -1.5(4) .
C22 C23 C24 C25 0.0(4) .
C22 C23 C27 C28 179.4(2) .
C22 C23 C27 C29 59.3(3) .
C22 C23 C27 C30 -60.8(3) .
C23 C24 C25 C26 0.8(4) .
C23 C24 C25 C31 175.9(3) .
C24 C23 C27 C28 -2.5(4) .
C24 C23 C27 C29 -122.6(3) .
C24 C23 C27 C30 117.2(3) .
C24 C25 C26 C21 0.0(4) .
C24 C25 C31 C32 -87.0(3) .
C24 C25 C31 C33 151.8(3) .
C24 C25 C31 C34 32.5(4) .
C26 C21 C22 O2 -177.8(2) .
C26 C21 C22 C23 2.3(4) .
C26 C25 C31 C32 87.9(3) .
C26 C25 C31 C33 -33.3(4) .
C26 C25 C31 C34 -152.5(3) .
C27 C23 C24 C25 -178.1(3) .
C31 C25 C26 C21 -175.3(2) .
